data_7219985
loop_
_publ_author_name
'Schmidtmann, Marc'
'Middlemiss, Derek S.'
'Wilson, Chick C.'

_publ_section_title
;
 Isotopomeric polymorphism in a &#x201C;doubly-polymorphic&#x201D;
 multi-component molecular crystal
;
_journal_issue 28
_journal_name_full CrystEngComm
_journal_page_first 5273
_journal_paper_doi 10.1039/C5CE00123D
_journal_volume 17
_journal_year 2015
_chemical_formula_moiety '2[DC6H4D2N2O]+ [C2O4]2'
_chemical_formula_sum 'C14 H8 D6 N4 O6'
_chemical_formula_weight 340.33
_chemical_name_systematic 'bis(isonicotinamide)-d-oxalic acid Form I'
_space_group_IT_number 2
_symmetry_cell_setting triclinic
_symmetry_space_group_name_Hall '-P 1'
_symmetry_space_group_name_H-M 'P -1'
_atom_sites_solution_hydrogens difmap
_atom_sites_solution_primary direct
_atom_sites_solution_secondary difmap
_audit_creation_method SHELXL-97
_audit_update_record
;
2015-01-16 deposited with the CCDC.
2015-03-24 downloaded from the CCDC.
;
_cell_angle_alpha 98.262(4)
_cell_angle_beta 90.019(4)
_cell_angle_gamma 91.709(5)
_cell_formula_units_Z 1
_cell_length_a 3.7233(3)
_cell_length_b 7.4294(5)
_cell_length_c 12.3158(10)
_cell_measurement_reflns_used 5440
_cell_measurement_temperature 100(2)
_cell_measurement_theta_max 36.29
_cell_measurement_theta_min 2.77
_cell_volume 336.99(4)
_computing_cell_refinement 'Bruker AXS SAINT V7.34A'
_computing_data_collection 'Bruker AXS X8 Apex2'
_computing_data_reduction 'Bruker AXS SAINT V7.34A'
_computing_molecular_graphics 'Bruker AXS XP'
_computing_structure_refinement 'SHELXL-97 (Sheldrick, 1997)'
_computing_structure_solution 'SHELXS-97 (Sheldrick, 1990)'
_diffrn_ambient_temperature 100(2)
_diffrn_measured_fraction_theta_full 1.000
_diffrn_measured_fraction_theta_max 1.000
_diffrn_measurement_device_type 'CCD area detector'
_diffrn_measurement_method 'phi and omega scans'
_diffrn_radiation_monochromator graphite
_diffrn_radiation_source 'fine-focus sealed tube'
_diffrn_radiation_type MoK\a
_diffrn_radiation_wavelength 0.71073
_diffrn_reflns_av_R_equivalents 0.0216
_diffrn_reflns_av_sigmaI/netI 0.0193
_diffrn_reflns_limit_h_max 5
_diffrn_reflns_limit_h_min -5
_diffrn_reflns_limit_k_max 11
_diffrn_reflns_limit_k_min -11
_diffrn_reflns_limit_l_max 19
_diffrn_reflns_limit_l_min -19
_diffrn_reflns_number 10173
_diffrn_reflns_theta_full 33.99
_diffrn_reflns_theta_max 33.99
_diffrn_reflns_theta_min 1.67
_exptl_absorpt_coefficient_mu 0.131
_exptl_absorpt_correction_T_max 1.000
_exptl_absorpt_correction_T_min 0.950
_exptl_absorpt_correction_type multi-scan
_exptl_absorpt_process_details 'SADABS V2.10 (Sheldrick, 2003)'
_exptl_crystal_colour colourless
_exptl_crystal_density_diffrn 1.677
_exptl_crystal_density_method 'not measured'
_exptl_crystal_description stick
_exptl_crystal_F_000 174
_exptl_crystal_recrystallization_method 'Re-crystallisation from solvent: D2O'
_exptl_crystal_size_max 0.20
_exptl_crystal_size_mid 0.10
_exptl_crystal_size_min 0.10
_refine_diff_density_max 0.542
_refine_diff_density_min -0.278
_refine_diff_density_rms 0.067
_refine_ls_extinction_coef 0.022(4)
_refine_ls_extinction_expression Fc^*^=kFc[1+0.001xFc^2^\l^3^/sin(2\q)]^-1/4^
_refine_ls_extinction_method SHELXL
_refine_ls_goodness_of_fit_ref 1.112
_refine_ls_hydrogen_treatment mixed
_refine_ls_matrix_type full
_refine_ls_number_parameters 138
_refine_ls_number_reflns 2744
_refine_ls_number_restraints 0
_refine_ls_restrained_S_all 1.112
_refine_ls_R_factor_all 0.0373
_refine_ls_R_factor_gt 0.0344
_refine_ls_shift/su_max 0.001
_refine_ls_shift/su_mean 0.000
_refine_ls_structure_factor_coef Fsqd
_refine_ls_weighting_details 'calc w=1/[\s^2^(Fo^2^)+(0.0600P)^2^+0.0400P] where P=(Fo^2^+2Fc^2^)/3'
_refine_ls_weighting_scheme calc
_refine_ls_wR_factor_gt 0.0953
_refine_ls_wR_factor_ref 0.0981
_reflns_number_gt 2505
_reflns_number_total 2744
_reflns_threshold_expression >2sigma(I)
_cod_data_source_file c5ce00123d2.cif
_cod_data_source_block doxaiso
_cod_depositor_comments 'Adding full bibliography for 7219985--7219986.cif.'
_cod_original_sg_symbol_H-M P-1
_cod_database_code 7219985

loop_
_symmetry_equiv_pos_as_xyz
'x, y, z'
'-x, -y, -z'

loop_
_atom_site_label
_atom_site_type_symbol
_atom_site_fract_x
_atom_site_fract_y
_atom_site_fract_z
_atom_site_U_iso_or_equiv
_atom_site_adp_type
_atom_site_occupancy
_atom_site_symmetry_multiplicity
_atom_site_calc_flag
O1 O 0.92658(16) 0.22578(7) 0.48418(4) 0.01706(12) Uani 1 1 d
O2 O 1.07184(15) -0.00976(7) 0.35855(4) 0.01486(11) Uani 1 1 d
O3 O 0.19641(15) 0.77292(7) 0.99444(4) 0.01601(12) Uani 1 1 d
N1 N 0.62643(16) 0.34963(8) 0.67990(5) 0.01449(12) Uani 1 1 d
D1 D 0.720(5) 0.247(3) 0.6301(16) 0.068(5) Uiso 1 1 d
N2 N 0.08291(16) 0.92982(7) 0.85367(4) 0.01285(11) Uani 1 1 d
C1 C 0.99897(17) 0.06335(8) 0.45467(5) 0.01112(12) Uani 1 1 d
C2 C 0.50076(18) 0.31948(9) 0.77792(6) 0.01418(13) Uani 1 1 d
H2 H 0.523(4) 0.1983(17) 0.7951(10) 0.025(3) Uiso 1 1 d
C3 C 0.35609(17) 0.46001(8) 0.84847(5) 0.01187(12) Uani 1 1 d
H3 H 0.271(4) 0.4349(19) 0.9190(11) 0.030(3) Uiso 1 1 d
C4 C 0.34116(16) 0.63174(8) 0.81578(5) 0.00964(11) Uani 1 1 d
C5 C 0.47212(18) 0.65815(9) 0.71315(5) 0.01197(12) Uani 1 1 d
H4 H 0.475(3) 0.7726(17) 0.6869(10) 0.022(3) Uiso 1 1 d
C6 C 0.61692(18) 0.51276(9) 0.64636(5) 0.01412(12) Uani 1 1 d
H5 H 0.726(4) 0.5221(18) 0.5777(11) 0.030(3) Uiso 1 1 d
C7 C 0.19788(17) 0.78590(8) 0.89535(5) 0.01058(12) Uani 1 1 d
D6 D -0.013(4) 1.0244(18) 0.9051(11) 0.030(3) Uiso 1 1 d
D7 D 0.055(4) 0.9289(18) 0.7811(11) 0.025(3) Uiso 1 1 d

loop_
_atom_site_aniso_label
_atom_site_aniso_U_11
_atom_site_aniso_U_22
_atom_site_aniso_U_33
_atom_site_aniso_U_23
_atom_site_aniso_U_13
_atom_site_aniso_U_12
O1 0.0291(3) 0.0107(2) 0.0118(2) 0.00160(16) 0.00407(18) 0.00741(18)
O2 0.0237(3) 0.0128(2) 0.0082(2) 0.00104(15) 0.00321(16) 0.00501(17)
O3 0.0256(3) 0.0144(2) 0.0084(2) 0.00144(16) 0.00156(17) 0.00723(18)
N1 0.0125(2) 0.0138(2) 0.0151(3) -0.00499(19) 0.00029(18) 0.00265(18)
N2 0.0196(3) 0.0097(2) 0.0095(2) 0.00104(17) 0.00038(18) 0.00509(18)
C1 0.0141(3) 0.0108(2) 0.0086(2) 0.00119(18) 0.00139(18) 0.00324(19)
C2 0.0148(3) 0.0097(2) 0.0173(3) -0.0007(2) -0.0003(2) 0.00225(19)
C3 0.0141(3) 0.0095(2) 0.0121(3) 0.00162(19) 0.00069(19) 0.00215(18)
C4 0.0111(2) 0.0091(2) 0.0087(2) 0.00059(17) 0.00009(17) 0.00183(17)
C5 0.0141(3) 0.0126(2) 0.0091(2) 0.00086(19) 0.00108(19) 0.00160(19)
C6 0.0141(3) 0.0173(3) 0.0100(2) -0.0017(2) 0.00164(19) 0.0016(2)
C7 0.0132(3) 0.0090(2) 0.0094(2) 0.00037(18) 0.00063(18) 0.00256(18)

loop_
_atom_type_symbol
_atom_type_description
_atom_type_scat_dispersion_real
_atom_type_scat_dispersion_imag
_atom_type_scat_source
C C 0.0033 0.0016 'International Tables Vol C Tables 4.2.6.8 and 6.1.1.4'
H H 0.0000 0.0000 'International Tables Vol C Tables 4.2.6.8 and 6.1.1.4'
N N 0.0061 0.0033 'International Tables Vol C Tables 4.2.6.8 and 6.1.1.4'
O O 0.0106 0.0060 'International Tables Vol C Tables 4.2.6.8 and 6.1.1.4'
D D 0.0000 0.0000 'International Tables Vol C Tables 4.2.6.8 and 6.1.1.4'

loop_
_geom_angle_atom_site_label_1
_geom_angle_atom_site_label_2
_geom_angle_atom_site_label_3
_geom_angle
_geom_angle_site_symmetry_3
C6 N1 C2 122.40(6) .
C6 N1 D1 118.9(11) .
C2 N1 D1 118.6(11) .
D7 N2 D6 120.9(12) .
D7 N2 C7 122.1(9) .
D6 N2 C7 115.9(8) .
O1 C1 O2 126.64(6) .
O1 C1 C1 117.04(7) 2_756
O2 C1 C1 116.32(7) 2_756
H2 C2 N1 116.3(8) .
H2 C2 C3 123.8(8) .
N1 C2 C3 119.96(6) .
H3 C3 C2 118.2(8) .
H3 C3 C4 122.7(8) .
C2 C3 C4 119.05(6) .
C5 C4 C3 119.52(6) .
C5 C4 C7 121.85(5) .
C3 C4 C7 118.57(5) .
H4 C5 C6 117.6(8) .
H4 C5 C4 123.5(8) .
C6 C5 C4 118.88(6) .
H5 C6 N1 116.0(8) .
H5 C6 C5 123.7(8) .
N1 C6 C5 120.19(6) .
O3 C7 N2 124.02(6) .
O3 C7 C4 118.85(5) .
N2 C7 C4 117.13(5) .

loop_
_geom_bond_atom_site_label_1
_geom_bond_atom_site_label_2
_geom_bond_distance
_geom_bond_site_symmetry_2
O1 C1 1.2468(8) .
O2 C1 1.2626(8) .
O3 C7 1.2378(7) .
N1 C6 1.3369(9) .
N1 C2 1.3410(9) .
N1 D1 0.98(2) .
N2 D7 0.898(13) .
N2 D6 0.953(14) .
N2 C7 1.3322(8) .
C1 C1 1.5605(12) 2_756
C2 H2 0.960(13) .
C2 C3 1.3814(9) .
C3 H3 0.967(13) .
C3 C4 1.3946(8) .
C4 C5 1.3928(8) .
C4 C7 1.5070(8) .
C5 H4 0.952(12) .
C5 C6 1.3833(9) .
C6 H5 0.948(14) .
